data_1522407
loop_
_publ_author_name
'le Roy, J.'
'Moreau, J.M.'
'Paccard, D.'

_publ_section_title
;
 R5 T3 compounds (R= rare earth; T= Rh, Ir) with an Mn5 Si3- type
 structure
;
_journal_name_full 'Journal of the Less-Common Metals'
_journal_page_first 63
_journal_page_last 67
_journal_volume 86
_journal_year 1982
_chemical_formula_sum 'Ho5 Rh3'
_space_group_IT_number 193
_symmetry_space_group_name_Hall '-P 6c 2'
_symmetry_space_group_name_H-M 'P 63/m c m'
_cell_angle_alpha 90
_cell_angle_beta 90
_cell_angle_gamma 120
_cell_formula_units_Z 2
_cell_length_a 8.1
_cell_length_b 8.1
_cell_length_c 6.337
_cell_volume 360.068
_citation_journal_id_ASTM JCOMAH
_cod_data_source_file leRoy_JCOMAH_1982_731.cif
_cod_data_source_block Ho5Rh3
_cod_original_cell_volume 360.0679
_cod_database_code 1522407

loop_
_symmetry_equiv_pos_as_xyz
x,y,z
x-y,x,z+1/2
-y,x-y,z
-x,-y,z+1/2
-x+y,-x,z
y,-x+y,z+1/2
-y,-x,-z
x-y,-y,-z+1/2
x,x-y,-z
y,x,-z+1/2
-x+y,y,-z
-x,-x+y,-z+1/2
-x,-y,-z
-x+y,-x,-z-1/2
y,-x+y,-z
x,y,-z-1/2
x-y,x,-z
-y,x-y,-z-1/2
y,x,z
-x+y,y,z-1/2
-x,-x+y,z
-y,-x,z-1/2
x-y,-y,z
x,x-y,z-1/2

loop_
_atom_site_label
_atom_site_type_symbol
_atom_site_fract_x
_atom_site_fract_y
_atom_site_fract_z
_atom_site_occupancy
_atom_site_U_iso_or_equiv
Ho1 Ho 0.3333 0.6667 0 1 0.0
Rh1 Rh 0.599 0 0.25 1 0.0
Ho2 Ho 0.2457 0 0.25 1 0.0
